data_1558642
loop_
_publ_author_name
'Rekhroukh, Feriel'
'Chen, Wenyi'
'Brown, Ryan'
'White, Andrew J. P.'
'Crimmin, Mark Richard'

_publ_section_title
;
 Palladium-Catalysed C--F Alumination of Fluorobenzenes: Mechanistic
 Diversity and Origin of Selectivity
;
_journal_name_full 'Chemical Science'
_journal_paper_doi 10.1039/D0SC01915A
_journal_year 2020
_chemical_formula_moiety 'C35 H45 Al F2 N2'
_chemical_formula_sum 'C35 H45 Al F2 N2'
_chemical_formula_weight 558.71
_space_group_crystal_system orthorhombic
_space_group_IT_number 62
_space_group_name_Hall '-P 2ac 2n'
_space_group_name_H-M_alt 'P n m a'
_atom_sites_solution_hydrogens geom
_audit_creation_method SHELXL-2017/1
_audit_update_record
;
2020-03-24 deposited with the CCDC.	2020-07-21 downloaded from the CCDC.
;
_cell_angle_alpha 90
_cell_angle_beta 90
_cell_angle_gamma 90
_cell_formula_units_Z 4
_cell_length_a 16.6410(8)
_cell_length_b 21.2084(7)
_cell_length_c 8.9762(4)
_cell_measurement_reflns_used 1898
_cell_measurement_temperature 173(2)
_cell_measurement_theta_max 27.3720
_cell_measurement_theta_min 3.1150
_cell_volume 3168.0(2)
_computing_cell_refinement 'CrysAlisPro, Rigaku OD'
_computing_data_collection 'CrysAlisPro, Rigaku OD'
_computing_data_reduction 'CrysAlisPro, Rigaku OD'
_computing_molecular_graphics 'Bruker SHELXTL'
_computing_publication_material 'CIFTAB-2014 (Sheldrick, 2017)'
_computing_structure_refinement 'SHELXL-2017/1 (Sheldrick, 2017)'
_computing_structure_solution 'SHELXS-2014 (Sheldrick, 2017)'
_diffrn_ambient_temperature 173(2)
_diffrn_detector_area_resol_mean 16.0382
_diffrn_measured_fraction_theta_full 0.987
_diffrn_measured_fraction_theta_max 0.817
_diffrn_measurement_device_type 'Agilent Xcalibur 3 E'
_diffrn_measurement_method 'omega scans'
_diffrn_radiation_type MoK\a
_diffrn_radiation_wavelength 0.71073
_diffrn_reflns_av_R_equivalents 0.0328
_diffrn_reflns_av_unetI/netI 0.0467
_diffrn_reflns_Laue_measured_fraction_full 0.987
_diffrn_reflns_Laue_measured_fraction_max 0.817
_diffrn_reflns_limit_h_max 19
_diffrn_reflns_limit_h_min -10
_diffrn_reflns_limit_k_max 27
_diffrn_reflns_limit_k_min -26
_diffrn_reflns_limit_l_max 7
_diffrn_reflns_limit_l_min -11
_diffrn_reflns_number 6736
_diffrn_reflns_point_group_measured_fraction_full 0.987
_diffrn_reflns_point_group_measured_fraction_max 0.817
_diffrn_reflns_theta_full 25.242
_diffrn_reflns_theta_max 28.156
_diffrn_reflns_theta_min 2.630
_diffrn_source 'Enhance (Mo) X-ray Source'
_exptl_absorpt_coefficient_mu 0.101
_exptl_absorpt_correction_T_max 0.990
_exptl_absorpt_correction_T_min 0.953
_exptl_absorpt_correction_type analytical
_exptl_absorpt_process_details
; 
CrysAlisPro 1.171.38.46 (Rigaku Oxford Diffraction, 2015) 
Analytical numeric absorption correction using a multifaceted crystal 
model based on expressions derived by R.C. Clark & J.S. Reid. 
(Clark, R. C. & Reid, J. S. (1995). Acta Cryst. A51, 887-897) 
Empirical absorption correction using spherical harmonics, 
implemented in SCALE3 ABSPACK scaling algorithm. 
;
_exptl_crystal_colour Colourless
_exptl_crystal_density_diffrn 1.171
_exptl_crystal_description 'platy needles'
_exptl_crystal_F_000 1200
_exptl_crystal_size_max 0.614
_exptl_crystal_size_mid 0.270
_exptl_crystal_size_min 0.111
_refine_diff_density_max 0.224
_refine_diff_density_min -0.308
_refine_diff_density_rms 0.041
_refine_ls_extinction_method none
_refine_ls_goodness_of_fit_ref 1.059
_refine_ls_hydrogen_treatment constr
_refine_ls_matrix_type full
_refine_ls_number_parameters 209
_refine_ls_number_reflns 3254
_refine_ls_number_restraints 20
_refine_ls_restrained_S_all 1.086
_refine_ls_R_factor_all 0.0643
_refine_ls_R_factor_gt 0.0482
_refine_ls_shift/su_max 0.001
_refine_ls_shift/su_mean 0.000
_refine_ls_structure_factor_coef Fsqd
_refine_ls_weighting_details 'w=1/[\s^2^(Fo^2^)+(0.0490P)^2^+1.1054P] where P=(Fo^2^+2Fc^2^)/3'
_refine_ls_weighting_scheme calc
_refine_ls_wR_factor_gt 0.1085
_refine_ls_wR_factor_ref 0.1179
_reflns_Friedel_coverage 0.000
_reflns_number_gt 2577
_reflns_number_total 3254
_reflns_threshold_expression 'I > 2\s(I)'
_cod_data_source_file d0sc01915a2.cif
_cod_data_source_block 2c
_cod_original_cell_volume 3167.9(2)
_cod_database_code 1558642
_shelx_shelxl_version_number 2017/1
_shelx_space_group_comment
; 
The symmetry employed for this shelxl refinement is uniquely defined 
by the following loop, which should always be used as a source of 
symmetry information in preference to the above space-group names. 
They are only intended as comments. 
;

loop_
_space_group_symop_operation_xyz
'x, y, z'
'-x+1/2, -y, z+1/2'
'-x, y+1/2, -z'
'x+1/2, -y+1/2, -z+1/2'
'-x, -y, -z'
'x-1/2, y, -z-1/2'
'x, -y-1/2, z'
'-x-1/2, y-1/2, z-1/2'

loop_
_atom_site_label
_atom_site_type_symbol
_atom_site_fract_x
_atom_site_fract_y
_atom_site_fract_z
_atom_site_U_iso_or_equiv
_atom_site_adp_type
_atom_site_occupancy
_atom_site_site_symmetry_order
_atom_site_calc_flag
_atom_site_refinement_flags_posn
_atom_site_refinement_flags_adp
_atom_site_refinement_flags_occupancy
_atom_site_disorder_assembly
_atom_site_disorder_group
Al1 Al 0.15385(4) 0.750000 0.56145(7) 0.02329(18) Uani 1 2 d S T P . .
F1 F 0.22510(8) 0.750000 0.43052(15) 0.0346(3) Uani 1 2 d S T P . .
N1 N 0.17797(8) 0.68334(6) 0.69286(14) 0.0245(3) Uani 1 1 d . . . . .
C1 C 0.23667(10) 0.69094(7) 0.79362(17) 0.0250(3) Uani 1 1 d . . . . .
C2 C 0.26784(14) 0.750000 0.8313(3) 0.0272(5) Uani 1 2 d S T P . .
H2A H 0.315645 0.750000 0.889187 0.033 Uiso 1 2 calc R U P . .
C3 C 0.26985(11) 0.63449(8) 0.8744(2) 0.0360(4) Uani 1 1 d . . . . .
H3A H 0.228263 0.616700 0.939237 0.054 Uiso 1 1 calc R U . . .
H3B H 0.316112 0.647340 0.934720 0.054 Uiso 1 1 calc R U . . .
H3C H 0.286800 0.602655 0.801731 0.054 Uiso 1 1 calc R U . . .
C4 C 0.14076(10) 0.62165(7) 0.67828(19) 0.0304(4) Uani 1 1 d . . . . .
C5 C 0.07355(11) 0.60773(9) 0.7659(2) 0.0412(5) Uani 1 1 d D . . . .
C6 C 0.03709(13) 0.54899(10) 0.7457(3) 0.0565(6) Uani 1 1 d . . . . .
H6A H -0.008564 0.538302 0.804027 0.068 Uiso 1 1 calc R U . . .
C7 C 0.06559(15) 0.50656(10) 0.6440(3) 0.0646(7) Uani 1 1 d . . . . .
H7A H 0.039727 0.466931 0.632279 0.078 Uiso 1 1 calc R U . . .
C8 C 0.13131(14) 0.52102(9) 0.5589(3) 0.0577(7) Uani 1 1 d . . . . .
H8A H 0.150421 0.491123 0.488472 0.069 Uiso 1 1 calc R U . . .
C9 C 0.17089(11) 0.57877(8) 0.5733(2) 0.0379(4) Uani 1 1 d . . . . .
C10 C 0.0434(2) 0.6475(2) 0.8839(4) 0.0465(10) Uani 0.715(6) 1 d D U P A 1
H10A H 0.075658 0.687297 0.884859 0.056 Uiso 0.715(6) 1 calc R U P A 1
C11 C -0.0453(3) 0.6650(3) 0.8515(6) 0.0587(13) Uani 0.715(6) 1 d D U P A 1
H11A H -0.065784 0.692000 0.931496 0.088 Uiso 0.715(6) 1 calc R U P A 1
H11B H -0.048587 0.687562 0.756397 0.088 Uiso 0.715(6) 1 calc R U P A 1
H11C H -0.077649 0.626442 0.846001 0.088 Uiso 0.715(6) 1 calc R U P A 1
C12 C 0.0504(2) 0.6167(2) 1.0367(3) 0.0788(16) Uani 0.715(6) 1 d D . P A 1
H12A H 0.029295 0.645316 1.112876 0.118 Uiso 0.715(6) 1 calc R U P A 1
H12B H 0.019561 0.577315 1.037735 0.118 Uiso 0.715(6) 1 calc R U P A 1
H12C H 0.107033 0.607496 1.057825 0.118 Uiso 0.715(6) 1 calc R U P A 1
C10' C 0.0326(6) 0.6682(5) 0.8661(11) 0.041(3) Uiso 0.285(6) 1 d D U P A 2
H10B H 0.046060 0.708522 0.814192 0.049 Uiso 0.285(6) 1 calc R U P A 2
C11' C -0.0590(7) 0.6661(9) 0.8885(16) 0.064(4) Uiso 0.285(6) 1 d D U P A 2
H11D H -0.085613 0.664188 0.791193 0.096 Uiso 0.285(6) 1 calc R U P A 2
H11E H -0.073283 0.628752 0.946929 0.096 Uiso 0.285(6) 1 calc R U P A 2
H11F H -0.076406 0.704134 0.941483 0.096 Uiso 0.285(6) 1 calc R U P A 2
C12' C 0.0690(5) 0.6712(4) 1.0258(9) 0.059(3) Uiso 0.285(6) 1 d D . P A 2
H12D H 0.127732 0.672581 1.019225 0.088 Uiso 0.285(6) 1 calc R U P A 2
H12E H 0.049487 0.709095 1.076680 0.088 Uiso 0.285(6) 1 calc R U P A 2
H12F H 0.052610 0.633713 1.082127 0.088 Uiso 0.285(6) 1 calc R U P A 2
C13 C 0.24285(12) 0.59264(8) 0.4756(2) 0.0408(5) Uani 1 1 d . . . . .
H13A H 0.267496 0.632882 0.511430 0.049 Uiso 1 1 calc R U . . .
C14 C 0.30741(13) 0.54102(9) 0.4848(3) 0.0615(7) Uani 1 1 d . . . . .
H14A H 0.322112 0.534064 0.589231 0.092 Uiso 1 1 calc R U . . .
H14B H 0.355004 0.554265 0.428640 0.092 Uiso 1 1 calc R U . . .
H14C H 0.286288 0.501797 0.442386 0.092 Uiso 1 1 calc R U . . .
C15 C 0.21677(15) 0.60255(11) 0.3137(2) 0.0615(6) Uani 1 1 d . . . . .
H15A H 0.190631 0.564219 0.276712 0.092 Uiso 1 1 calc R U . . .
H15B H 0.264031 0.611873 0.252370 0.092 Uiso 1 1 calc R U . . .
H15C H 0.178972 0.637913 0.308357 0.092 Uiso 1 1 calc R U . . .
C21 C 0.04497(15) 0.750000 0.4722(2) 0.0290(5) Uani 1 2 d S T P . .
C22 C 0.00628(11) 0.69409(8) 0.43089(19) 0.0328(4) Uani 1 1 d . . . . .
H22A H 0.029369 0.654754 0.457897 0.039 Uiso 1 1 calc R U . . .
C23 C -0.06500(11) 0.69501(9) 0.3515(2) 0.0380(4) Uani 1 1 d . . . . .
H23A H -0.089182 0.656023 0.324866 0.046 Uiso 0.5 1 calc R U P B 2
F23 F -0.09918(14) 0.64349(10) 0.3113(3) 0.0528(6) Uani 0.5 1 d . . P C 1
C24 C -0.10212(15) 0.750000 0.3096(3) 0.0357(6) Uani 1 2 d S T P C .
H24A H -0.150892 0.749999 0.254571 0.043 Uiso 1 2 calc R U P . .

loop_
_atom_site_aniso_label
_atom_site_aniso_U_11
_atom_site_aniso_U_22
_atom_site_aniso_U_33
_atom_site_aniso_U_23
_atom_site_aniso_U_13
_atom_site_aniso_U_12
Al1 0.0246(4) 0.0236(3) 0.0217(3) 0.000 -0.0029(3) 0.000
F1 0.0382(8) 0.0363(7) 0.0293(7) 0.000 0.0067(6) 0.000
N1 0.0251(7) 0.0241(6) 0.0242(6) 0.0016(5) -0.0034(5) -0.0023(5)
C1 0.0229(9) 0.0272(8) 0.0249(8) 0.0028(7) -0.0009(6) 0.0012(6)
C2 0.0224(12) 0.0308(11) 0.0286(11) 0.000 -0.0069(10) 0.000
C3 0.0371(11) 0.0315(9) 0.0394(10) 0.0075(8) -0.0103(8) -0.0007(8)
C4 0.0287(10) 0.0262(8) 0.0362(9) 0.0085(7) -0.0127(7) -0.0056(7)
C5 0.0332(11) 0.0496(11) 0.0407(10) 0.0164(9) -0.0102(8) -0.0144(9)
C6 0.0401(12) 0.0574(13) 0.0720(15) 0.0313(13) -0.0181(11) -0.0228(10)
C7 0.0543(15) 0.0325(10) 0.107(2) 0.0153(13) -0.0302(14) -0.0162(10)
C8 0.0508(14) 0.0284(9) 0.0940(18) -0.0060(11) -0.0248(13) -0.0040(9)
C9 0.0356(10) 0.0261(8) 0.0519(11) 0.0000(8) -0.0164(9) 0.0002(7)
C10 0.0315(18) 0.059(3) 0.049(2) 0.0072(19) 0.0090(14) -0.0142(17)
C11 0.048(2) 0.060(2) 0.068(3) 0.013(2) 0.016(2) 0.0015(19)
C12 0.058(2) 0.138(4) 0.0404(18) 0.002(2) 0.0076(15) 0.013(2)
C13 0.0414(11) 0.0295(8) 0.0516(11) -0.0130(8) -0.0059(9) 0.0034(8)
C14 0.0502(14) 0.0396(10) 0.0946(18) -0.0231(12) -0.0081(13) 0.0100(10)
C15 0.0655(16) 0.0699(14) 0.0493(13) -0.0187(12) -0.0056(11) 0.0040(12)
C21 0.0323(14) 0.0340(12) 0.0207(11) 0.000 -0.0024(10) 0.000
C22 0.0300(10) 0.0360(9) 0.0323(9) -0.0009(8) -0.0047(7) 0.0012(7)
C23 0.0293(10) 0.0500(11) 0.0346(9) -0.0067(8) -0.0021(8) -0.0066(9)
F23 0.0429(14) 0.0419(12) 0.0738(16) -0.0126(12) -0.0181(12) -0.0117(10)
C24 0.0208(13) 0.0568(16) 0.0295(12) 0.000 -0.0036(10) 0.000

loop_
_atom_type_symbol
_atom_type_description
_atom_type_scat_dispersion_real
_atom_type_scat_dispersion_imag
_atom_type_scat_source
C C 0.0033 0.0016 'International Tables Vol C Tables 4.2.6.8 and 6.1.1.4'
H H 0.0000 0.0000 'International Tables Vol C Tables 4.2.6.8 and 6.1.1.4'
Al Al 0.0645 0.0514 'International Tables Vol C Tables 4.2.6.8 and 6.1.1.4'
F F 0.0171 0.0103 'International Tables Vol C Tables 4.2.6.8 and 6.1.1.4'
N N 0.0061 0.0033 'International Tables Vol C Tables 4.2.6.8 and 6.1.1.4'

loop_
_geom_angle_atom_site_label_1
_geom_angle_atom_site_label_2
_geom_angle_atom_site_label_3
_geom_angle
_geom_angle_site_symmetry_1
_geom_angle_site_symmetry_3
_geom_angle_publ_flag
F1 Al1 N1 106.82(6) . 7_575 ?
F1 Al1 N1 106.82(6) . . ?
N1 Al1 N1 97.22(8) 7_575 . ?
F1 Al1 C21 111.39(9) . . ?
N1 Al1 C21 116.62(6) 7_575 . ?
N1 Al1 C21 116.62(6) . . ?
C1 N1 C4 118.64(12) . . ?
C1 N1 Al1 119.16(10) . . ?
C4 N1 Al1 121.88(10) . . ?
N1 C1 C2 122.79(15) . . ?
N1 C1 C3 119.78(14) . . ?
C2 C1 C3 117.41(15) . . ?
C1 C2 C1 127.4(2) . 7_575 ?
C5 C4 C9 121.79(16) . . ?
C5 C4 N1 118.69(15) . . ?
C9 C4 N1 119.46(15) . . ?
C6 C5 C4 117.5(2) . . ?
C6 C5 C10 117.7(2) . . ?
C4 C5 C10 124.5(2) . . ?
C6 C5 C10' 124.3(4) . . ?
C4 C5 C10' 117.2(4) . . ?
C7 C6 C5 121.5(2) . . ?
C6 C7 C8 120.16(19) . . ?
C7 C8 C9 121.4(2) . . ?
C8 C9 C4 117.53(19) . . ?
C8 C9 C13 119.35(18) . . ?
C4 C9 C13 123.11(15) . . ?
C5 C10 C12 112.4(3) . . ?
C5 C10 C11 109.5(3) . . ?
C12 C10 C11 110.2(3) . . ?
C11' C10' C12' 105.5(8) . . ?
C11' C10' C5 116.3(9) . . ?
C12' C10' C5 111.1(6) . . ?
C9 C13 C15 110.62(17) . . ?
C9 C13 C14 112.58(17) . . ?
C15 C13 C14 110.31(18) . . ?
C22 C21 C22 115.9(2) 7_575 . ?
C22 C21 Al1 121.87(11) 7_575 . ?
C22 C21 Al1 121.87(11) . . ?
C23 C22 C21 121.26(17) . . ?
F23 C23 C24 116.56(19) . . ?
F23 C23 C22 120.83(19) . . ?
C24 C23 C22 122.60(17) . . ?
C23 C24 C23 116.4(2) . 7_575 ?

loop_
_geom_bond_atom_site_label_1
_geom_bond_atom_site_label_2
_geom_bond_distance
_geom_bond_site_symmetry_2
_geom_bond_publ_flag
Al1 F1 1.6694(15) . ?
Al1 N1 1.8844(13) 7_575 ?
Al1 N1 1.8845(13) . ?
Al1 C21 1.981(2) . ?
N1 C1 1.341(2) . ?
N1 C4 1.4534(19) . ?
C1 C2 1.3975(18) . ?
C1 C3 1.504(2) . ?
C4 C5 1.399(3) . ?
C4 C9 1.403(3) . ?
C5 C6 1.397(3) . ?
C5 C10 1.445(4) . ?
C5 C10' 1.708(9) . ?
C6 C7 1.367(4) . ?
C7 C8 1.369(3) . ?
C8 C9 1.397(2) . ?
C9 C13 1.513(3) . ?
C10 C12 1.525(5) . ?
C10 C11 1.549(5) . ?
C10' C11' 1.537(12) . ?
C10' C12' 1.557(10) . ?
C13 C15 1.531(3) . ?
C13 C14 1.536(3) . ?
C21 C22 1.399(2) 7_575 ?
C21 C22 1.399(2) . ?
C22 C23 1.384(2) . ?
C23 F23 1.283(3) . ?
C23 C24 1.372(2) . ?
